data_9000637
loop_
_publ_author_name
'Lager, G. A.'
'Meagher, E. P.'

_publ_section_title
;
 High-temperature structural study of six olivines
 T = 795 deg C, sample is from Crestmore, California, USA
;
_journal_name_full 'American Mineralogist'
_journal_page_first 365
_journal_page_last 377
_journal_volume 63
_journal_year 1978
_chemical_formula_sum 'Ca Fe0.07 Mg0.93 O4 Si'
_chemical_name_mineral Monticellite
_space_group_IT_number 62
_symmetry_space_group_name_Hall '-P 2c 2ab'
_symmetry_space_group_name_H-M 'P b n m'
_cell_angle_alpha 90
_cell_angle_beta 90
_cell_angle_gamma 90
_cell_length_a 4.857
_cell_length_b 11.199
_cell_length_c 6.454
_cell_formula_units_Z 4
_cell_volume 351.056
_database_code_amcsd 0000649
_diffrn_ambient_temperature 1068.15
_exptl_crystal_density_diffrn 3.002
_cod_original_formula_sum '(Mg.93 Fe.07) Ca Si O4'
_cod_database_code 9000637

loop_
_space_group_symop_operation_xyz
x,y,z
x,y,1/2-z
-x,-y,1/2+z
1/2+x,1/2-y,1/2+z
1/2-x,1/2+y,1/2-z
1/2-x,1/2+y,z
1/2+x,1/2-y,-z
-x,-y,-z

loop_
_atom_site_aniso_label
_atom_site_aniso_U_11
_atom_site_aniso_U_22
_atom_site_aniso_U_33
_atom_site_aniso_U_12
_atom_site_aniso_U_13
_atom_site_aniso_U_23
Mg 0.01984 0.02605 0.02743 -0.00413 -0.00667 -0.00110
Fe 0.01984 0.02605 0.02743 -0.00413 -0.00667 -0.00110
Ca 0.02569 0.02033 0.02743 0.00193 0.00000 0.00000
Si 0.01279 0.01843 0.02279 -0.00083 0.00000 0.00000
O1 0.01637 0.03876 0.04600 0.00000 0.00000 0.00000
O2 0.01757 0.01906 0.03419 0.00028 0.00000 0.00000
O3 0.02773 0.02414 0.02849 0.00248 -0.00079 0.00586

loop_
_atom_site_label
_atom_site_fract_x
_atom_site_fract_y
_atom_site_fract_z
_atom_site_occupancy
Mg 0.00000 0.00000 0.00000 0.93000
Fe 0.00000 0.00000 0.00000 0.07000
Ca 0.97530 0.27890 0.25000 1.00000
Si 0.40760 0.08290 0.25000 1.00000
O1 0.73980 0.07850 0.25000 1.00000
O2 0.24630 0.45210 0.25000 1.00000
O3 0.27290 0.14790 0.04770 1.00000

loop_
_cod_related_entry_id
_cod_related_entry_database
_cod_related_entry_code
1 AMCSD 0000649
